data_7007563
loop_
_publ_author_name
'Dodds, Fay'
'Garc\'ia, Felipe'
'Kowenicki, Richard A.'
'Parsons, Simon P.'
'McPartlin, Mary'
'Wright, Dominic S.'

_publ_section_title
;
 Targeting large phosp(III)azane macrocyles [{P(mu-NR)}(2)(LL)](n)
 (n&gt; or = 2).
;
_journal_issue 35
_journal_name_full 'Dalton transactions (Cambridge, England : 2003)'
_journal_page_first 4235
_journal_page_last 4243
_journal_paper_doi 10.1039/b607332h
_journal_year 2006
_chemical_formula_sum 'C12 H22 Cl2 N2 P2'
_chemical_formula_weight 327.16
_chemical_name_systematic
;
?
;
_space_group_IT_number 12
_symmetry_cell_setting monoclinic
_symmetry_space_group_name_Hall '-C 2y'
_symmetry_space_group_name_H-M 'C 1 2/m 1'
_atom_sites_solution_hydrogens geom
_atom_sites_solution_primary direct
_atom_sites_solution_secondary difmap
_audit_creation_method SHELXL-97
_cell_angle_alpha 90.00
_cell_angle_beta 91.74(3)
_cell_angle_gamma 90.00
_cell_formula_units_Z 4
_cell_length_a 13.707(3)
_cell_length_b 5.4813(11)
_cell_length_c 21.039(4)
_cell_measurement_reflns_used 10675
_cell_measurement_temperature 180(2)
_cell_measurement_theta_max 27.48
_cell_measurement_theta_min 1.02
_cell_volume 1580.0(6)
_computing_cell_refinement 'HKL Scalepack (Otwinowski & Minor 1997)'
_computing_data_collection 'Collect (Nonius B.V. 1998)'
_computing_data_reduction
;
HKL Denzo and Scalepack (Otwinowski & Minor 1997)
;
_computing_publication_material 'SHELXL-97 (Sheldrick 1997)'
_computing_structure_refinement 'SHELXL-97 (Sheldrick 1997)'
_computing_structure_solution 'SIR-92 (Altomare et al. 1994)'
_diffrn_ambient_temperature 180(2)
_diffrn_measured_fraction_theta_full 0.992
_diffrn_measured_fraction_theta_max 0.992
_diffrn_measurement_device_type 'Nonius Kappa CCD'
_diffrn_measurement_method 'Thin slice \w and \f scans'
_diffrn_radiation_monochromator graphite
_diffrn_radiation_source 'fine-focus sealed tube'
_diffrn_radiation_type MoK\a
_diffrn_radiation_wavelength 0.71073
_diffrn_reflns_av_R_equivalents 0.0543
_diffrn_reflns_av_sigmaI/netI 0.0570
_diffrn_reflns_limit_h_max 16
_diffrn_reflns_limit_h_min -16
_diffrn_reflns_limit_k_max 6
_diffrn_reflns_limit_k_min -6
_diffrn_reflns_limit_l_max 25
_diffrn_reflns_limit_l_min -22
_diffrn_reflns_number 5658
_diffrn_reflns_theta_full 25.00
_diffrn_reflns_theta_max 25.00
_diffrn_reflns_theta_min 3.60
_diffrn_standards_number 0
_exptl_absorpt_coefficient_mu 0.599
_exptl_absorpt_correction_T_max 0.971
_exptl_absorpt_correction_T_min 0.898
_exptl_absorpt_correction_type multi-scan
_exptl_absorpt_process_details
;
multi-scan from symmetry-related measurements
Sortav (Blessing 1995)
;
_exptl_crystal_colour colourless
_exptl_crystal_density_diffrn 1.375
_exptl_crystal_density_method 'not measured'
_exptl_crystal_description plate
_exptl_crystal_F_000 688
_exptl_crystal_size_max 0.18
_exptl_crystal_size_mid 0.08
_exptl_crystal_size_min 0.05
_refine_diff_density_max 0.532
_refine_diff_density_min -0.496
_refine_diff_density_rms 0.086
_refine_ls_extinction_method none
_refine_ls_goodness_of_fit_ref 1.070
_refine_ls_hydrogen_treatment constr
_refine_ls_matrix_type full
_refine_ls_number_parameters 114
_refine_ls_number_reflns 1545
_refine_ls_number_restraints 15
_refine_ls_restrained_S_all 1.088
_refine_ls_R_factor_all 0.0787
_refine_ls_R_factor_gt 0.0510
_refine_ls_shift/su_max 0.001
_refine_ls_shift/su_mean 0.000
_refine_ls_structure_factor_coef Fsqd
_refine_ls_weighting_details 'calc w=1/[\s^2^(Fo^2^)+(0.0544P)^2^+3.1127P] where P=(Fo^2^+2Fc^2^)/3'
_refine_ls_weighting_scheme calc
_refine_ls_wR_factor_gt 0.1234
_refine_ls_wR_factor_ref 0.1349
_reflns_number_gt 1152
_reflns_number_total 1545
_reflns_threshold_expression >2sigma(I)
_cod_data_source_file b607332h.txt
_cod_data_source_block 604
_cod_original_cell_volume 1580.0(5)
_cod_original_sg_symbol_H-M C2/m
_cod_database_code 7007563

loop_
_symmetry_equiv_pos_as_xyz
'x, y, z'
'-x, y, -z'
'x+1/2, y+1/2, z'
'-x+1/2, y+1/2, -z'
'-x, -y, -z'
'x, -y, z'
'-x+1/2, -y+1/2, -z'
'x+1/2, -y+1/2, z'

loop_
_atom_site_label
_atom_site_type_symbol
_atom_site_fract_x
_atom_site_fract_y
_atom_site_fract_z
_atom_site_U_iso_or_equiv
_atom_site_adp_type
_atom_site_occupancy
_atom_site_symmetry_multiplicity
_atom_site_calc_flag
_atom_site_refinement_flags
_atom_site_disorder_assembly
_atom_site_disorder_group
P1 P 0.17310(6) 0.05040(15) 0.21719(4) 0.0236(4) Uani 0.50 1 d PD . .
P2 P 0.33049(5) 0.0000 0.28427(4) 0.0285(2) Uani 1 2 d SD . .
Cl1 Cl 0.10616(8) -0.30260(19) 0.20090(6) 0.0506(4) Uani 0.50 1 d PD . .
Cl2 Cl 0.35224(9) -0.38601(18) 0.30320(6) 0.0475(3) Uani 0.50 1 d PD . .
N1 N 0.20945(15) 0.0000 0.29460(11) 0.0363(7) Uani 1 2 d SD . .
N2 N 0.29280(15) 0.0000 0.20644(11) 0.0279(6) Uani 1 2 d SD . .
C1 C 0.1525(2) -0.0383(10) 0.35235(15) 0.0240(14) Uani 0.50 1 d PD A -1
H1 H 0.1143 0.1108 0.3581 0.029 Uiso 0.50 1 calc PR A -1
C12 C 0.0802(3) -0.2447(8) 0.3488(2) 0.0326(10) Uiso 0.50 1 d PD A -1
H12A H 0.0363 -0.2213 0.3122 0.039 Uiso 0.50 1 calc PR A -1
H12B H 0.1147 -0.3973 0.3431 0.039 Uiso 0.50 1 calc PR A -1
C13 C 0.0208(3) -0.2588(9) 0.4091(2) 0.0391(11) Uiso 0.50 1 d PD A -1
H13A H -0.0213 -0.4010 0.4069 0.047 Uiso 0.50 1 calc PR A -1
H13B H -0.0202 -0.1152 0.4119 0.047 Uiso 0.50 1 calc PR A -1
C14 C 0.0873(3) -0.2749(9) 0.4683(2) 0.0349(10) Uiso 0.50 1 d PD A -1
H14A H 0.0479 -0.2702 0.5058 0.042 Uiso 0.50 1 calc PR A -1
H14B H 0.1219 -0.4293 0.4682 0.042 Uiso 0.50 1 calc PR A -1
C15 C 0.1602(3) -0.0687(7) 0.47128(18) 0.0336(11) Uiso 0.50 1 d PD A -1
H15A H 0.2039 -0.0905 0.5080 0.040 Uiso 0.50 1 calc PR A -1
H15B H 0.1261 0.0848 0.4762 0.040 Uiso 0.50 1 calc PR A -1
C16 C 0.2202(3) -0.0597(8) 0.41053(17) 0.0349(17) Uani 0.50 1 d PD A -1
H16A H 0.2641 0.0791 0.4124 0.042 Uiso 0.50 1 calc PR A -1
H16B H 0.2592 -0.2066 0.4075 0.042 Uiso 0.50 1 calc PR A -1
C2 C 0.3517(2) -0.0250(14) 0.14954(15) 0.0235(11) Uani 0.50 1 d PD A -1
H2 H 0.3974 0.1126 0.1501 0.028 Uiso 0.50 1 calc PR A -1
C22 C 0.4119(3) -0.2501(8) 0.1512(2) 0.0330(10) Uiso 0.50 1 d PD A -1
H22A H 0.4550 -0.2474 0.1887 0.040 Uiso 0.50 1 calc PR A -1
H22B H 0.3695 -0.3911 0.1543 0.040 Uiso 0.50 1 calc PR A -1
C23 C 0.4727(3) -0.2732(9) 0.0918(2) 0.0395(11) Uiso 0.50 1 d PD A -1
H23A H 0.5081 -0.4265 0.0931 0.047 Uiso 0.50 1 calc PR A -1
H23B H 0.5200 -0.1416 0.0910 0.047 Uiso 0.50 1 calc PR A -1
C24 C 0.4075(3) -0.2634(9) 0.0323(2) 0.0366(11) Uiso 0.50 1 d PD A -1
H24A H 0.4477 -0.2671 -0.0049 0.044 Uiso 0.50 1 calc PR A -1
H24B H 0.3656 -0.4059 0.0309 0.044 Uiso 0.50 1 calc PR A -1
C25 C 0.3469(3) -0.0414(9) 0.03061(17) 0.0345(10) Uiso 0.50 1 d PD A -1
H25A H 0.3026 -0.0508 -0.0061 0.041 Uiso 0.50 1 calc PR A -1
H25B H 0.3892 0.0980 0.0245 0.041 Uiso 0.50 1 calc PR A -1
C26 C 0.2859(2) 0.006(3) 0.09022(15) 0.0411(11) Uani 1 2 d SD A -1
H26A H 0.2321 -0.1087 0.0913 0.049 Uiso 0.50 1 calc PR A -1
H26B H 0.2593 0.1698 0.0888 0.049 Uiso 0.50 1 calc PR A -1

loop_
_atom_site_aniso_label
_atom_site_aniso_U_11
_atom_site_aniso_U_22
_atom_site_aniso_U_33
_atom_site_aniso_U_23
_atom_site_aniso_U_13
_atom_site_aniso_U_12
P1 0.0257(4) 0.0188(11) 0.0260(5) 0.0015(4) -0.0023(3) 0.0035(4)
P2 0.0257(4) 0.0351(5) 0.0245(4) 0.000 -0.0027(3) 0.000
Cl1 0.0472(6) 0.0497(8) 0.0543(8) -0.0012(7) -0.0075(5) -0.0233(6)
Cl2 0.0597(7) 0.0357(6) 0.0467(7) 0.0045(6) -0.0025(5) 0.0189(6)
N1 0.0229(12) 0.063(2) 0.0234(14) 0.000 0.0005(10) 0.000
N2 0.0216(12) 0.0377(15) 0.0243(13) 0.000 -0.0004(10) 0.000
C1 0.0289(16) 0.018(4) 0.0256(17) 0.0018(19) 0.0041(13) 0.0019(18)
C16 0.034(2) 0.042(5) 0.029(2) 0.0003(19) -0.0005(15) -0.0117(18)
C2 0.0243(15) 0.020(3) 0.0264(16) -0.001(3) 0.0024(12) -0.006(3)
C26 0.0372(18) 0.056(3) 0.0295(18) 0.009(8) -0.0007(15) -0.023(6)

loop_
_atom_type_symbol
_atom_type_description
_atom_type_scat_dispersion_real
_atom_type_scat_dispersion_imag
_atom_type_scat_source
C C 0.0033 0.0016 'International Tables Vol C Tables 4.2.6.8 and 6.1.1.4'
H H 0.0000 0.0000 'International Tables Vol C Tables 4.2.6.8 and 6.1.1.4'
N N 0.0061 0.0033 'International Tables Vol C Tables 4.2.6.8 and 6.1.1.4'
P P 0.1023 0.0942 'International Tables Vol C Tables 4.2.6.8 and 6.1.1.4'
Cl Cl 0.1484 0.1585 'International Tables Vol C Tables 4.2.6.8 and 6.1.1.4'

loop_
_geom_angle_atom_site_label_1
_geom_angle_atom_site_label_2
_geom_angle_atom_site_label_3
_geom_angle
_geom_angle_site_symmetry_1
_geom_angle_site_symmetry_3
_geom_angle_publ_flag
P1 P1 N1 80.71(3) 6 . ?
P1 P1 Cl1 144.95(5) 6 6 ?
N1 P1 Cl1 117.78(8) . 6 ?
P1 P1 N2 80.57(3) 6 . ?
N1 P1 N2 81.07(11) . . ?
Cl1 P1 N2 129.20(7) 6 . ?
P1 P1 Cl1 26.62(4) 6 . ?
N1 P1 Cl1 96.67(6) . . ?
Cl1 P1 Cl1 118.34(9) 6 . ?
N2 P1 Cl1 104.00(6) . . ?
P1 P1 P2 83.797(18) 6 . ?
N1 P1 P2 40.60(8) . . ?
Cl1 P1 P2 130.14(6) 6 . ?
N2 P1 P2 41.24(8) . . ?
Cl1 P1 P2 109.71(5) . . ?
N2 P2 N1 81.51(11) . . ?
N2 P2 Cl2 102.26(4) . 6 ?
N1 P2 Cl2 96.14(4) . 6 ?
N2 P2 Cl2 102.26(4) . . ?
N1 P2 Cl2 96.14(4) . . ?
Cl2 P2 Cl2 153.92(8) 6 . ?
N2 P2 P1 40.76(7) . . ?
N1 P2 P1 41.52(8) . . ?
Cl2 P2 P1 96.01(4) 6 . ?
Cl2 P2 P1 108.38(4) . . ?
N2 P2 P1 40.76(7) . 6 ?
N1 P2 P1 41.52(8) . 6 ?
Cl2 P2 P1 108.38(4) 6 6 ?
Cl2 P2 P1 96.01(4) . 6 ?
P1 P2 P1 12.41(4) . 6 ?
P1 Cl1 P1 8.43(3) 6 . ?
P1 Cl1 Cl1 144.95(5) 6 6_545 ?
P1 Cl1 Cl1 153.38(4) . 6_545 ?
Cl2 Cl2 P2 166.96(4) 6_545 . ?
C1 N1 P1 131.24(19) . . ?
C1 N1 P1 127.83(19) . 6 ?
P1 N1 P1 18.58(6) . 6 ?
C1 N1 P2 130.9(2) . . ?
P1 N1 P2 97.88(12) . . ?
P1 N1 P2 97.88(12) 6 . ?
C2 N2 P2 128.68(18) . . ?
C2 N2 P1 133.26(19) . . ?
P2 N2 P1 98.00(12) . . ?
C2 N2 P1 130.9(2) . 6 ?
P2 N2 P1 98.00(12) . 6 ?
P1 N2 P1 18.86(6) . 6 ?
N1 C1 C16 110.4(3) . . ?
N1 C1 C12 115.4(3) . . ?
C16 C1 C12 111.6(4) . . ?
C13 C12 C1 111.3(4) . . ?
C12 C13 C14 111.2(4) . . ?
C15 C14 C13 111.7(4) . . ?
C14 C15 C16 111.0(3) . . ?
C1 C16 C15 110.0(3) . . ?
N2 C2 C26 109.2(3) . . ?
N2 C2 C22 112.1(4) . . ?
C26 C2 C22 115.2(7) . . ?
C23 C22 C2 111.5(4) . . ?
C22 C23 C24 110.5(4) . . ?
C25 C24 C23 111.6(4) . . ?
C24 C25 C26 115.8(7) . . ?
C25 C26 C2 108.9(4) . . ?

loop_
_geom_bond_atom_site_label_1
_geom_bond_atom_site_label_2
_geom_bond_distance
_geom_bond_site_symmetry_2
_geom_bond_publ_flag
P1 P1 0.5525(16) 6 ?
P1 N1 1.711(2) . ?
P1 Cl1 1.6885(14) 6 ?
P1 N2 1.686(2) . ?
P1 Cl1 2.1642(11) . ?
P1 P2 2.5568(14) . ?
P2 N2 1.702(2) . ?
P2 N1 1.680(2) . ?
P2 Cl2 2.1718(11) 6 ?
P2 Cl2 2.1718(11) . ?
P2 P1 2.5568(13) 6 ?
Cl1 P1 1.6885(14) 6 ?
Cl1 Cl1 2.164(2) 6_545 ?
Cl2 Cl2 1.250(2) 6_545 ?
N1 C1 1.479(4) . ?
N1 P1 1.711(2) 6 ?
N2 C2 1.471(4) . ?
N2 P1 1.686(2) 6 ?
C1 C16 1.518(5) . ?
C1 C12 1.504(6) . ?
C12 C13 1.531(6) . ?
C13 C14 1.523(6) . ?
C14 C15 1.509(6) . ?
C15 C16 1.541(5) . ?
C2 C26 1.527(5) . ?
C2 C22 1.484(8) . ?
C22 C23 1.529(6) . ?
C23 C24 1.517(6) . ?
C24 C25 1.474(6) . ?
C25 C26 1.550(6) . ?
